data_2220632
loop_
_publ_author_name
'Wang, Guo-wei'
'Zhang, Jian'
'Zhuang, Ling-hua'
'Wu, Wen-yuan'
'Wang, Jin-tang'

_publ_section_title
;
 4,4-Diacetylheptanedinitrile
;
_journal_coeditor_code SJ2557
_journal_issue 1
_journal_name_full 'Acta Crystallographica Section E'
_journal_page_first o15
_journal_paper_doi 10.1107/S1600536808039962
_journal_volume 65
_journal_year 2009
_chemical_formula_iupac 'C11 H14 N2 O2'
_chemical_formula_moiety 'C11 H14 N2 O2'
_chemical_formula_sum 'C11 H14 N2 O2'
_chemical_formula_weight 206.24
_chemical_name_common 3,3-Bis(2-cyanoethyl)-2,4-pentanedione
_chemical_name_systematic
;
4,4-Diacetylheptanedinitrile
;
_space_group_IT_number 15
_symmetry_cell_setting monoclinic
_symmetry_space_group_name_Hall '-C 2yc'
_symmetry_space_group_name_H-M 'C 1 2/c 1'
_atom_sites_solution_hydrogens geom
_atom_sites_solution_primary direct
_atom_sites_solution_secondary difmap
_cell_angle_alpha 90.00
_cell_angle_beta 84.91(3)
_cell_angle_gamma 90.00
_cell_formula_units_Z 4
_cell_length_a 12.562(3)
_cell_length_b 7.8700(16)
_cell_length_c 10.941(2)
_cell_measurement_reflns_used 25
_cell_measurement_temperature 293(2)
_cell_measurement_theta_max 13
_cell_measurement_theta_min 10
_cell_volume 1077.4(4)
_computing_cell_refinement 'CAD-4 Software (Enraf--Nonius, 1989)'
_computing_data_collection 'CAD-4 Software (Enraf--Nonius, 1989)'
_computing_data_reduction 'XCAD4 (Harms & Wocadlo, 1995)'
_computing_molecular_graphics 'SHELXTL (Sheldrick, 2008)'
_computing_publication_material 'SHELXTL (Sheldrick, 2008)'
_computing_structure_refinement 'SHELXL97 (Sheldrick, 2008)'
_computing_structure_solution 'SHELXS97 (Sheldrick, 2008)'
_diffrn_ambient_temperature 293(2)
_diffrn_measured_fraction_theta_full 1.000
_diffrn_measured_fraction_theta_max 1.000
_diffrn_measurement_device_type 'Enraf--Nonius CAD-4'
_diffrn_measurement_method \w/2\q
_diffrn_radiation_monochromator graphite
_diffrn_radiation_source 'fine-focus sealed tube'
_diffrn_radiation_type MoK\a
_diffrn_radiation_wavelength 0.71073
_diffrn_reflns_av_R_equivalents 0.0236
_diffrn_reflns_av_sigmaI/netI 0.0276
_diffrn_reflns_limit_h_max 15
_diffrn_reflns_limit_h_min -14
_diffrn_reflns_limit_k_max 9
_diffrn_reflns_limit_k_min 0
_diffrn_reflns_limit_l_max 13
_diffrn_reflns_limit_l_min 0
_diffrn_reflns_number 1009
_diffrn_reflns_theta_full 25.26
_diffrn_reflns_theta_max 25.26
_diffrn_reflns_theta_min 3.06
_diffrn_standards_decay_% 9
_diffrn_standards_interval_count 200
_diffrn_standards_number 3
_exptl_absorpt_coefficient_mu 0.089
_exptl_absorpt_correction_T_max 0.9912
_exptl_absorpt_correction_T_min 0.9614
_exptl_absorpt_correction_type psi-scan
_exptl_absorpt_process_details '(North <i>et al.</i>,  1968)'
_exptl_crystal_colour colourless
_exptl_crystal_density_diffrn 1.271
_exptl_crystal_density_method 'not measured'
_exptl_crystal_description block
_exptl_crystal_F_000 440
_exptl_crystal_size_max 0.30
_exptl_crystal_size_mid 0.20
_exptl_crystal_size_min 0.10
_refine_diff_density_max 0.274
_refine_diff_density_min -0.195
_refine_ls_extinction_method none
_refine_ls_goodness_of_fit_ref 1.004
_refine_ls_hydrogen_treatment constr
_refine_ls_matrix_type full
_refine_ls_number_parameters 70
_refine_ls_number_reflns 974
_refine_ls_number_restraints 0
_refine_ls_restrained_S_all 1.004
_refine_ls_R_factor_all 0.0873
_refine_ls_R_factor_gt 0.0709
_refine_ls_shift/su_max_lt 0.001
_refine_ls_shift/su_mean 0.000
_refine_ls_structure_factor_coef Fsqd
_refine_ls_weighting_details 'calc w=1/[\s^2^(Fo^2^)+(0.0339P)^2^+4.1549P] where P=(Fo^2^+2Fc^2^)/3'
_refine_ls_weighting_scheme calc
_refine_ls_wR_factor_gt 0.1433
_refine_ls_wR_factor_ref 0.1518
_reflns_number_gt 758
_reflns_number_total 974
_reflns_threshold_expression I>2\s(I)
_cod_data_source_file sj2557.cif
_cod_data_source_block I
_cod_depositor_comments
;
The following automatic conversions were performed:
'_symmetry_cell_setting' value 'Monoclinic' changed to 'monoclinic'
according to '/home/saulius/struct/CIF-dictionaries/cif_core.dic'
dictionary named 'cif_core.dic' version 2.4.1 from 2010-06-29.

Automatic conversion script
Id: cif_fix_enum 1527 2010-12-29 10:47:43Z saulius 

The following automatic conversions were performed:

'_symmetry_cell_setting' value 'Monoclinic' changed to 'monoclinic'
according to /home/saulius/struct/CIF-dictionaries/cif_core.dic
dictionary named 'cif_core.dic' version 2.4.1 from 2010-06-29.

Automatic conversion script
Id: cif_fix_values 1715 2011-07-08 13:25:40Z adriana 
;
_cod_original_sg_symbol_H-M 'C 2/c'
_cod_database_code 2220632
_cod_database_fobs_code 2220632

loop_
_symmetry_equiv_pos_as_xyz
'x, y, z'
'-x, y, -z+1/2'
'x+1/2, y+1/2, z'
'-x+1/2, y+1/2, -z+1/2'
'-x, -y, -z'
'x, -y, z-1/2'
'-x+1/2, -y+1/2, -z'
'x+1/2, -y+1/2, z-1/2'

loop_
_atom_site_type_symbol
_atom_site_label
_atom_site_fract_x
_atom_site_fract_y
_atom_site_fract_z
_atom_site_U_iso_or_equiv
_atom_site_adp_type
_atom_site_calc_flag
_atom_site_refinement_flags
_atom_site_occupancy
_atom_site_disorder_assembly
_atom_site_disorder_group
O O 0.65270(17) -0.0258(3) 0.3475(2) 0.0523(7) Uani d . 1 . .
N N 0.3630(3) 0.4652(4) 0.5714(3) 0.0646(9) Uani d . 1 . .
C C1 0.6246(3) -0.1760(4) 0.1653(3) 0.0495(9) Uani d . 1 . .
H H1A 0.6530 -0.1210 0.0912 0.074 Uiso calc R 1 . .
H H1B 0.5608 -0.2368 0.1503 0.074 Uiso calc R 1 . .
H H1C 0.6765 -0.2541 0.1920 0.074 Uiso calc R 1 . .
C C2 0.5988(2) -0.0454(4) 0.2629(3) 0.0369(7) Uani d . 1 . .
C C3 0.5000 0.0686(5) 0.2500 0.0288(8) Uani d S 1 . .
C C4 0.3719(2) 0.3939(4) 0.4802(3) 0.0442(8) Uani d . 1 . .
C C5 0.3865(3) 0.3008(4) 0.3639(3) 0.0440(8) Uani d . 1 . .
H H5A 0.4002 0.3802 0.2966 0.053 Uiso calc R 1 . .
H H5B 0.3218 0.2383 0.3511 0.053 Uiso calc R 1 . .
C C6 0.4802(2) 0.1776(4) 0.3665(2) 0.0341(7) Uani d . 1 . .
H H6A 0.4670 0.1029 0.4367 0.041 Uiso calc R 1 . .
H H6B 0.5445 0.2421 0.3777 0.041 Uiso calc R 1 . .

loop_
_atom_site_aniso_label
_atom_site_aniso_U_11
_atom_site_aniso_U_22
_atom_site_aniso_U_33
_atom_site_aniso_U_12
_atom_site_aniso_U_13
_atom_site_aniso_U_23
O 0.0447(12) 0.0599(15) 0.0551(13) 0.0160(11) -0.0197(10) -0.0091(12)
N 0.072(2) 0.0551(19) 0.0633(19) 0.0016(17) 0.0109(15) -0.0178(17)
C1 0.0502(19) 0.0408(19) 0.057(2) 0.0116(15) -0.0038(15) -0.0075(16)
C2 0.0355(15) 0.0341(16) 0.0418(16) 0.0002(13) -0.0073(12) 0.0048(13)
C3 0.0305(18) 0.0244(19) 0.0319(19) 0.000 -0.0057(15) 0.000
C4 0.0466(17) 0.0325(16) 0.0519(19) 0.0021(14) 0.0048(14) -0.0001(15)
C5 0.0497(18) 0.0375(17) 0.0440(17) 0.0072(14) -0.0005(13) -0.0057(14)
C6 0.0423(15) 0.0281(15) 0.0324(14) 0.0013(12) -0.0058(11) 0.0006(12)

loop_
_atom_type_symbol
_atom_type_description
_atom_type_scat_dispersion_real
_atom_type_scat_dispersion_imag
_atom_type_scat_source
C C 0.0033 0.0016 'International Tables Vol C Tables 4.2.6.8 and 6.1.1.4'
H H 0.0000 0.0000 'International Tables Vol C Tables 4.2.6.8 and 6.1.1.4'
N N 0.0061 0.0033 'International Tables Vol C Tables 4.2.6.8 and 6.1.1.4'
O O 0.0106 0.0060 'International Tables Vol C Tables 4.2.6.8 and 6.1.1.4'

loop_
_geom_angle_atom_site_label_1
_geom_angle_atom_site_label_2
_geom_angle_atom_site_label_3
_geom_angle_site_symmetry_1
_geom_angle_site_symmetry_3
_geom_angle
_geom_angle_publ_flag
C2 C1 H1A . . 109.5 ?
C2 C1 H1B . . 109.5 ?
H1A C1 H1B . . 109.5 ?
C2 C1 H1C . . 109.5 ?
H1A C1 H1C . . 109.5 ?
H1B C1 H1C . . 109.5 ?
O C2 C1 . . 122.3(3) ?
O C2 C3 . . 120.4(3) ?
C1 C2 C3 . . 117.2(2) ?
C6 C3 C6 . 2_655 112.2(3) ?
C6 C3 C2 . 2_655 109.09(15) ?
C6 C3 C2 . . 108.63(15) ?
C2 C3 C2 2_655 . 109.2(3) ?
N C4 C5 . . 178.3(4) ?
C4 C5 C6 . . 109.8(3) ?
C4 C5 H5A . . 109.7 ?
C6 C5 H5A . . 109.7 ?
C4 C5 H5B . . 109.7 ?
C6 C5 H5B . . 109.7 ?
H5A C5 H5B . . 108.2 ?
C5 C6 C3 . . 114.0(2) ?
C5 C6 H6A . . 108.8 ?
C3 C6 H6A . . 108.8 ?
C5 C6 H6B . . 108.8 ?
C3 C6 H6B . . 108.8 ?
H6A C6 H6B . . 107.6 ?

loop_
_geom_bond_atom_site_label_1
_geom_bond_atom_site_label_2
_geom_bond_site_symmetry_2
_geom_bond_distance
_geom_bond_publ_flag
O C2 . 1.205(3) ?
N C4 . 1.142(4) ?
C1 C2 . 1.497(4) ?
C1 H1A . 0.9600 ?
C1 H1B . 0.9600 ?
C1 H1C . 0.9600 ?
C2 C3 . 1.547(3) ?
C3 C6 . 1.538(3) ?
C4 C5 . 1.466(4) ?
C5 C6 . 1.528(4) ?
C5 H5A . 0.9700 ?
C5 H5B . 0.9700 ?
C6 H6A . 0.9700 ?
C6 H6B . 0.9700 ?

loop_
_geom_hbond_atom_site_label_D
_geom_hbond_atom_site_label_H
_geom_hbond_atom_site_label_A
_geom_hbond_site_symmetry_A
_geom_hbond_distance_DH
_geom_hbond_distance_HA
_geom_hbond_distance_DA
_geom_hbond_angle_DHA
C6 H6B N 5_666 0.9700 2.661 3.533(5) 149.6

loop_
_geom_torsion_atom_site_label_1
_geom_torsion_atom_site_label_2
_geom_torsion_atom_site_label_3
_geom_torsion_atom_site_label_4
_geom_torsion_site_symmetry_1
_geom_torsion_site_symmetry_2
_geom_torsion_site_symmetry_3
_geom_torsion_site_symmetry_4
_geom_torsion
_geom_torsion_publ_flag
O C2 C3 C6 . . . . -7.9(4) ?
C1 C2 C3 C6 . . . . 173.3(3) ?
O C2 C3 C6 . . . 2_655 114.6(3) ?
C1 C2 C3 C6 . . . 2_655 -64.2(3) ?
O C2 C3 C2 . . . 2_655 -126.8(3) ?
C1 C2 C3 C2 . . . 2_655 54.4(2) ?
C4 C5 C6 C3 . . . . 178.0(2) ?
C6 C3 C6 C5 2_655 . . . 57.5(2) ?
C2 C3 C6 C5 2_655 . . . -62.9(3) ?
C2 C3 C6 C5 . . . . 178.1(2) ?
